data_7122627
loop_
_publ_author_name
'Pashazadeh, Ramin'
'Pander, Piotr'
'Bucinskas, Audrius'
'Skabara, Peter J.'
'Dias, Fernando B.'
'Grazulevicius, Juozas V.'

_publ_section_title
;
 An iminodibenzyl-quinoxaline-iminodibenzyl scaffold as a mechanochromic
 and dual emitter: donor and bridge effects on optical properties.
;
_journal_issue 98
_journal_name_full 'Chemical communications (Cambridge, England)'
_journal_page_first 13857
_journal_page_last 13860
_journal_paper_doi 10.1039/c8cc06981f
_journal_volume 54
_journal_year 2018
_chemical_formula_moiety '0.2(C48 H32 N4)'
_chemical_formula_sum 'C9.6 H6.4 N0.8'
_chemical_formula_weight 132.95
_chemical_name_systematic 2,3-bis(4-(5H-dibenzo[b,f]azepin-5-yl)phenyl)quinoxaline
_space_group_crystal_system triclinic
_space_group_IT_number 2
_space_group_name_Hall '-P 1'
_space_group_name_H-M_alt 'P -1'
_symmetry_space_group_name_Hall '-P 1'
_symmetry_space_group_name_H-M 'P -1'
_atom_sites_solution_hydrogens geom
_atom_sites_solution_primary dual
_audit_creation_date 2018-08-07
_audit_creation_method
;
Olex2 1.2
(compiled 2018.05.29 svn.r3508 for OlexSys, GUI svn.r5506)
;
_audit_update_record
;
2018-08-10 deposited with the CCDC.
2018-11-20 downloaded from the CCDC.
;
_cell_angle_alpha 78.98(2)
_cell_angle_beta 81.21(2)
_cell_angle_gamma 67.65(3)
_cell_formula_units_Z 10
_cell_length_a 12.135(4)
_cell_length_b 12.225(3)
_cell_length_c 17.067(4)
_cell_measurement_reflns_used 1540
_cell_measurement_temperature 293(2)
_cell_measurement_theta_max 21.6880
_cell_measurement_theta_min 2.1920
_cell_volume 2289.5(12)
_computing_cell_refinement 'CrysAlisPro 1.171.39.31a (Rigaku OD, 2017)'
_computing_data_collection 'CrysAlisPro 1.171.39.31a (Rigaku OD, 2017)'
_computing_data_reduction 'CrysAlisPro 1.171.39.31a (Rigaku OD, 2017)'
_computing_molecular_graphics 'Olex2 (Dolomanov et al., 2009)'
_computing_publication_material 'Olex2 (Dolomanov et al., 2009)'
_computing_structure_refinement 'ShelXL (Sheldrick, 2015)'
_computing_structure_solution 'ShelXT (Sheldrick, 2015)'
_diffrn_ambient_temperature 293(2)
_diffrn_detector 'CCD plate'
_diffrn_measured_fraction_theta_full 1.000
_diffrn_measured_fraction_theta_max 0.999
_diffrn_measurement_details
;
List of Runs (angles in degrees, time in seconds):

  # Type    Start    End  Width  t~exp~   \w     \q     \k     \f   Frames
#--------------------------------------------------------------------------
  1  \w    -71.00  33.00   1.00   90.00    --   30.10  54.00 -30.00  104
  2  \w    -72.00 -47.00   1.00   90.00    --   30.10  54.00  90.00   25
  3  \w     20.00  46.00   1.00   90.00    --   30.10  54.00  90.00   26
  4  \w    -74.00 108.00   1.00   90.00    --   30.10  54.00-150.00  182
;
_diffrn_measurement_device 'two-circle diffractometer'
_diffrn_measurement_device_type 'XtaLAB Mini (ROW)'
_diffrn_measurement_method '\w scans'
_diffrn_orient_matrix_type 'CrysAlisPro convention (1999,Acta A55,543-557)'
_diffrn_orient_matrix_UB_11 -0.0004450000
_diffrn_orient_matrix_UB_12 -0.0570897000
_diffrn_orient_matrix_UB_13 0.0182077000
_diffrn_orient_matrix_UB_21 0.0626376000
_diffrn_orient_matrix_UB_22 -0.0207127000
_diffrn_orient_matrix_UB_23 0.0025076000
_diffrn_orient_matrix_UB_31 -0.0101030000
_diffrn_orient_matrix_UB_32 0.0182428000
_diffrn_orient_matrix_UB_33 0.0383270000
_diffrn_radiation_monochromator graphite
_diffrn_radiation_probe x-ray
_diffrn_radiation_type MoK\a
_diffrn_radiation_wavelength 0.71073
_diffrn_reflns_av_R_equivalents 0.0848
_diffrn_reflns_av_unetI/netI 0.1762
_diffrn_reflns_Laue_measured_fraction_full 1.000
_diffrn_reflns_Laue_measured_fraction_max 0.999
_diffrn_reflns_limit_h_max 14
_diffrn_reflns_limit_h_min -14
_diffrn_reflns_limit_k_max 12
_diffrn_reflns_limit_k_min -15
_diffrn_reflns_limit_l_max 21
_diffrn_reflns_limit_l_min -21
_diffrn_reflns_number 13406
_diffrn_reflns_point_group_measured_fraction_full 1.000
_diffrn_reflns_point_group_measured_fraction_max 0.999
_diffrn_reflns_theta_full 25.242
_diffrn_reflns_theta_max 26.021
_diffrn_reflns_theta_min 2.039
_diffrn_source 'fine-focus sealed X-ray tube'
_diffrn_source_type 'Enhance (Mo) X-ray Source'
_exptl_absorpt_coefficient_mu 0.057
_exptl_absorpt_correction_T_max 1.00000
_exptl_absorpt_correction_T_min 0.45648
_exptl_absorpt_correction_type multi-scan
_exptl_absorpt_process_details
;
CrysAlisPro 1.171.39.31a (Rigaku Oxford Diffraction, 2017)
Empirical absorption correction using spherical harmonics,
 implemented in SCALE3 ABSPACK scaling algorithm.
;
_exptl_crystal_colour yellow
_exptl_crystal_colour_primary yellow
_exptl_crystal_density_diffrn 0.964
_exptl_crystal_description block
_exptl_crystal_F_000 696
_exptl_crystal_preparation 'material was dissolved in DCM and acetone mixture. Then the same amount of hexane was added.'
_exptl_crystal_recrystallization_method 'Re-crystallisation from solvent: DCM, acetone, hexane'
_exptl_crystal_size_max 0.2
_exptl_crystal_size_mid 0.1
_exptl_crystal_size_min 0.1
_refine_diff_density_max 0.218
_refine_diff_density_min -0.256
_refine_diff_density_rms 0.055
_refine_ls_extinction_method none
_refine_ls_goodness_of_fit_ref 0.868
_refine_ls_hydrogen_treatment constr
_refine_ls_matrix_type full
_refine_ls_number_parameters 469
_refine_ls_number_reflns 8986
_refine_ls_number_restraints 0
_refine_ls_restrained_S_all 0.868
_refine_ls_R_factor_all 0.1816
_refine_ls_R_factor_gt 0.0764
_refine_ls_shift/su_max 0.000
_refine_ls_shift/su_mean 0.000
_refine_ls_structure_factor_coef Fsqd
_refine_ls_weighting_details 'w=1/[\s^2^(Fo^2^)+(0.0780P)^2^] where P=(Fo^2^+2Fc^2^)/3'
_refine_ls_weighting_scheme calc
_refine_ls_wR_factor_gt 0.1913
_refine_ls_wR_factor_ref 0.2580
_reflns_Friedel_coverage 0.000
_reflns_number_gt 2705
_reflns_number_total 8986
_reflns_threshold_expression 'I > 2\s(I)'
_cod_data_source_file c8cc06981f2.cif
_cod_data_source_block isb_2
_cod_depositor_comments 'Adding full bibliography for 7122626--7122627.cif.'
_cod_original_cell_volume 2289.4(12)
_cod_original_formula_sum 'C9.60 H6.40 N0.80'
_cod_database_code 7122627
_shelx_shelxl_version_number 2017/1
_shelx_space_group_comment
;
The symmetry employed for this shelxl refinement is uniquely defined
by the following loop, which should always be used as a source of
symmetry information in preference to the above space-group names.
They are only intended as comments.
;
_shelx_estimated_absorpt_t_max 0.994
_shelx_estimated_absorpt_t_min 0.989
_reflns_odcompleteness_completeness 99.90
_reflns_odcompleteness_iscentric 1
_reflns_odcompleteness_theta 26.32
_olex2_refinement_description
;
1. Fixed Uiso
 At 1.2 times of:
  All C(H) groups
2.a Aromatic/amide H refined with riding coordinates:
 C2(H2), C3(H3), C4(H4), C5(H5), C7(H7), C8(H8), C10(H10), C11(H11), C12(H12),
 C13(H13), C16(H16), C17(H17), C19(H19), C20(H20), C23(H23), C24(H24), C25(H25),
  C26(H26), C30(H30), C31(H31), C33(H33), C34(H34), C36(H36), C37(H37),
 C38(H38), C39(H39), C41(H41), C42(H42), C44(H44), C45(H45), C46(H46), C47(H47)
;
_olex2_exptl_crystal_mounting_method 'crystal was mounted using loop with glue'
_olex2_submission_original_sample_id ISB_2
_olex2_submission_special_instructions 'No special instructions were received'
_oxdiff_exptl_absorpt_empirical_details
;
Empirical correction (ABSPACK) includes:
- Absorption correction using spherical harmonics
- Frame scaling
;
_oxdiff_exptl_absorpt_empirical_full_max 2.152
_oxdiff_exptl_absorpt_empirical_full_min 0.547

loop_
_space_group_symop_operation_xyz
'x, y, z'
'-x, -y, -z'

loop_
_atom_site_label
_atom_site_type_symbol
_atom_site_fract_x
_atom_site_fract_y
_atom_site_fract_z
_atom_site_U_iso_or_equiv
_atom_site_adp_type
_atom_site_occupancy
_atom_site_site_symmetry_order
_atom_site_calc_flag
_atom_site_refinement_flags_posn
N1 N 0.6127(3) 1.0275(3) 0.59497(19) 0.0565(9) Uani 1 1 d .
N2 N 0.8903(3) 0.4681(3) 0.6635(2) 0.0681(11) Uani 1 1 d .
N3 N 0.7852(3) 0.3456(3) 0.79002(19) 0.0572(9) Uani 1 1 d .
N4 N 0.2332(3) 0.5747(3) 0.8712(2) 0.0690(11) Uani 1 1 d .
C1 C 0.6674(3) 1.0734(3) 0.5204(3) 0.0560(11) Uani 1 1 d .
C2 C 0.6174(4) 1.0930(3) 0.4498(3) 0.0642(12) Uani 1 1 d .
H2 H 0.545153 1.082790 0.450081 0.077 Uiso 1 1 calc R
C3 C 0.6748(4) 1.1284(4) 0.3769(3) 0.0775(14) Uani 1 1 d .
H3 H 0.642274 1.140984 0.328591 0.093 Uiso 1 1 calc R
C4 C 0.7833(4) 1.1442(4) 0.3797(3) 0.0819(16) Uani 1 1 d .
H4 H 0.823170 1.166659 0.332099 0.098 Uiso 1 1 calc R
C5 C 0.8315(4) 1.1275(4) 0.4500(3) 0.0809(16) Uani 1 1 d .
H5 H 0.903321 1.138685 0.449073 0.097 Uiso 1 1 calc R
C6 C 0.7755(4) 1.0939(4) 0.5238(3) 0.0658(12) Uani 1 1 d .
C7 C 0.8219(4) 1.0862(4) 0.5982(3) 0.0805(15) Uani 1 1 d .
H7 H 0.904652 1.061179 0.597302 0.097 Uiso 1 1 calc R
C8 C 0.7600(5) 1.1109(4) 0.6684(3) 0.0833(15) Uani 1 1 d .
H8 H 0.804768 1.104616 0.709782 0.100 Uiso 1 1 calc R
C9 C 0.6314(4) 1.1465(4) 0.6885(3) 0.0712(13) Uani 1 1 d .
C10 C 0.5752(6) 1.2232(5) 0.7466(3) 0.0967(17) Uani 1 1 d .
H10 H 0.620634 1.247317 0.774011 0.116 Uiso 1 1 calc R
C11 C 0.4524(7) 1.2623(5) 0.7626(4) 0.109(2) Uani 1 1 d .
H11 H 0.416193 1.313517 0.800551 0.130 Uiso 1 1 calc R
C12 C 0.3821(5) 1.2277(5) 0.7240(4) 0.1021(19) Uani 1 1 d .
H12 H 0.299455 1.255305 0.735379 0.122 Uiso 1 1 calc R
C13 C 0.4372(4) 1.1509(4) 0.6680(3) 0.0813(15) Uani 1 1 d .
H13 H 0.391157 1.125958 0.641656 0.098 Uiso 1 1 calc R
C14 C 0.5586(4) 1.1113(4) 0.6508(3) 0.0609(11) Uani 1 1 d .
C15 C 0.6559(3) 0.9039(3) 0.6217(2) 0.0457(9) Uani 1 1 d .
C16 C 0.7240(3) 0.8225(4) 0.5703(2) 0.0594(11) Uani 1 1 d .
H16 H 0.743376 0.850630 0.517444 0.071 Uiso 1 1 calc R
C17 C 0.7632(3) 0.7015(3) 0.5957(2) 0.0586(11) Uani 1 1 d .
H17 H 0.810163 0.649550 0.560043 0.070 Uiso 1 1 calc R
C18 C 0.7343(3) 0.6546(3) 0.6739(2) 0.0480(10) Uani 1 1 d .
C19 C 0.6673(3) 0.7361(3) 0.7263(2) 0.0547(11) Uani 1 1 d .
H19 H 0.648646 0.707627 0.779194 0.066 Uiso 1 1 calc R
C20 C 0.6281(3) 0.8582(3) 0.7013(2) 0.0526(10) Uani 1 1 d .
H20 H 0.583122 0.910394 0.737261 0.063 Uiso 1 1 calc R
C21 C 0.7846(3) 0.5248(3) 0.6999(2) 0.0514(10) Uani 1 1 d .
C22 C 0.9477(3) 0.3489(4) 0.6892(3) 0.0692(13) Uani 1 1 d .
C23 C 1.0557(4) 0.2840(5) 0.6479(3) 0.0960(18) Uani 1 1 d .
H23 H 1.087829 0.321239 0.602634 0.115 Uiso 1 1 calc R
C24 C 1.1123(4) 0.1668(5) 0.6750(4) 0.1011(19) Uani 1 1 d .
H24 H 1.182959 0.123878 0.647157 0.121 Uiso 1 1 calc R
C25 C 1.0674(4) 0.1086(4) 0.7435(3) 0.0857(16) Uani 1 1 d .
H25 H 1.110286 0.029049 0.762089 0.103 Uiso 1 1 calc R
C26 C 0.9610(4) 0.1677(4) 0.7834(3) 0.0754(14) Uani 1 1 d .
H26 H 0.930406 0.128589 0.828454 0.091 Uiso 1 1 calc R
C27 C 0.8985(3) 0.2884(3) 0.7555(3) 0.0582(11) Uani 1 1 d .
C28 C 0.7275(3) 0.4578(3) 0.7626(2) 0.0476(9) Uani 1 1 d .
C29 C 0.5985(3) 0.5057(3) 0.7921(2) 0.0485(10) Uani 1 1 d .
C30 C 0.5628(3) 0.4705(3) 0.8718(2) 0.0552(11) Uani 1 1 d .
H30 H 0.620912 0.428253 0.907260 0.066 Uiso 1 1 calc R
C31 C 0.4442(3) 0.4967(3) 0.8990(2) 0.0580(11) Uani 1 1 d .
H31 H 0.423271 0.475048 0.952850 0.070 Uiso 1 1 calc R
C32 C 0.3550(3) 0.5557(3) 0.8465(2) 0.0518(10) Uani 1 1 d .
C33 C 0.3881(3) 0.5962(3) 0.7666(2) 0.0538(11) Uani 1 1 d .
H33 H 0.330173 0.639527 0.731164 0.065 Uiso 1 1 calc R
C34 C 0.5094(3) 0.5701(3) 0.7416(2) 0.0522(10) Uani 1 1 d .
H34 H 0.530975 0.597062 0.688999 0.063 Uiso 1 1 calc R
C35 C 0.1396(3) 0.6374(4) 0.8192(3) 0.0617(12) Uani 1 1 d .
C36 C 0.1314(4) 0.5880(5) 0.7550(3) 0.0742(14) Uani 1 1 d .
H36 H 0.186206 0.513034 0.745908 0.089 Uiso 1 1 calc R
C37 C 0.0408(5) 0.6504(6) 0.7033(3) 0.0876(16) Uani 1 1 d .
H37 H 0.033397 0.616868 0.660817 0.105 Uiso 1 1 calc R
C38 C -0.0370(4) 0.7628(6) 0.7172(4) 0.0913(18) Uani 1 1 d .
H38 H -0.095650 0.806552 0.682388 0.110 Uiso 1 1 calc R
C39 C -0.0293(4) 0.8105(5) 0.7807(4) 0.0861(17) Uani 1 1 d .
H39 H -0.083976 0.886178 0.788312 0.103 Uiso 1 1 calc R
C40 C 0.0581(4) 0.7503(4) 0.8360(3) 0.0725(14) Uani 1 1 d .
C41 C 0.0548(4) 0.8010(5) 0.9077(4) 0.0933(17) Uani 1 1 d .
H41 H 0.031238 0.883634 0.902616 0.112 Uiso 1 1 calc R
C42 C 0.0830(4) 0.7381(5) 0.9807(3) 0.0911(16) Uani 1 1 d .
H42 H 0.074307 0.782841 1.021136 0.109 Uiso 1 1 calc R
C43 C 0.1250(4) 0.6103(5) 1.0037(3) 0.0716(13) Uani 1 1 d .
C44 C 0.0918(4) 0.5599(6) 1.0812(3) 0.0884(17) Uani 1 1 d .
H44 H 0.044848 0.610156 1.117775 0.106 Uiso 1 1 calc R
C45 C 0.1276(5) 0.4385(7) 1.1033(3) 0.103(2) Uani 1 1 d .
H45 H 0.106177 0.408581 1.155298 0.124 Uiso 1 1 calc R
C46 C 0.1949(5) 0.3586(5) 1.0505(3) 0.0968(18) Uani 1 1 d .
H46 H 0.217120 0.276453 1.066111 0.116 Uiso 1 1 calc R
C47 C 0.2282(4) 0.4062(5) 0.9726(3) 0.0814(15) Uani 1 1 d .
H47 H 0.272768 0.354979 0.935874 0.098 Uiso 1 1 calc R
C48 C 0.1947(3) 0.5297(4) 0.9501(2) 0.0628(12) Uani 1 1 d .

loop_
_atom_site_aniso_label
_atom_site_aniso_U_11
_atom_site_aniso_U_22
_atom_site_aniso_U_33
_atom_site_aniso_U_23
_atom_site_aniso_U_13
_atom_site_aniso_U_12
N1 0.0529(18) 0.042(2) 0.072(2) -0.0008(17) 0.0018(18) -0.0209(16)
N2 0.0489(18) 0.046(2) 0.096(3) -0.0089(19) 0.017(2) -0.0122(16)
N3 0.0432(16) 0.048(2) 0.073(2) -0.0008(17) -0.0029(17) -0.0122(15)
N4 0.0398(17) 0.084(3) 0.064(2) 0.016(2) 0.0008(18) -0.0155(17)
C1 0.048(2) 0.045(2) 0.069(3) 0.007(2) 0.003(2) -0.0201(19)
C2 0.068(3) 0.050(3) 0.068(3) 0.002(2) -0.009(3) -0.019(2)
C3 0.089(3) 0.057(3) 0.073(3) 0.007(2) -0.003(3) -0.021(3)
C4 0.072(3) 0.061(3) 0.096(4) 0.009(3) 0.015(3) -0.024(3)
C5 0.055(3) 0.066(3) 0.114(4) 0.007(3) 0.002(3) -0.027(2)
C6 0.052(2) 0.047(3) 0.095(3) 0.005(2) -0.006(3) -0.022(2)
C7 0.063(3) 0.086(4) 0.105(4) -0.002(3) -0.030(3) -0.037(3)
C8 0.084(3) 0.080(4) 0.099(4) 0.006(3) -0.042(3) -0.040(3)
C9 0.083(3) 0.055(3) 0.084(3) -0.002(3) -0.017(3) -0.036(3)
C10 0.146(5) 0.061(4) 0.096(4) -0.013(3) -0.014(4) -0.049(4)
C11 0.141(5) 0.068(4) 0.111(5) -0.035(3) 0.013(5) -0.030(4)
C12 0.093(4) 0.076(4) 0.129(5) -0.041(4) 0.010(4) -0.017(3)
C13 0.073(3) 0.065(3) 0.106(4) -0.025(3) 0.006(3) -0.024(3)
C14 0.063(3) 0.047(3) 0.070(3) -0.004(2) 0.000(2) -0.021(2)
C15 0.0421(19) 0.041(2) 0.057(2) -0.0025(18) -0.0061(19) -0.0192(17)
C16 0.064(2) 0.054(3) 0.060(2) -0.004(2) 0.008(2) -0.028(2)
C17 0.066(2) 0.041(2) 0.064(2) -0.0065(19) 0.016(2) -0.023(2)
C18 0.0379(18) 0.035(2) 0.070(3) -0.0068(19) 0.0032(19) -0.0151(16)
C19 0.051(2) 0.046(2) 0.062(2) 0.005(2) -0.002(2) -0.0194(19)
C20 0.049(2) 0.048(2) 0.058(2) -0.0060(19) 0.004(2) -0.0184(19)
C21 0.046(2) 0.047(2) 0.061(2) -0.0085(19) 0.007(2) -0.0206(19)
C22 0.043(2) 0.048(3) 0.105(3) -0.008(2) 0.014(2) -0.014(2)
C23 0.065(3) 0.072(4) 0.129(4) -0.013(3) 0.032(3) -0.017(3)
C24 0.057(3) 0.065(4) 0.160(5) -0.027(4) 0.024(3) -0.006(3)
C25 0.057(3) 0.052(3) 0.136(5) -0.014(3) -0.010(3) -0.006(2)
C26 0.060(3) 0.047(3) 0.110(4) -0.005(3) -0.009(3) -0.012(2)
C27 0.041(2) 0.044(2) 0.083(3) -0.003(2) -0.009(2) -0.0099(18)
C28 0.0382(18) 0.041(2) 0.062(2) -0.0025(18) -0.0013(19) -0.0161(17)
C29 0.0424(19) 0.040(2) 0.060(2) -0.0018(18) 0.002(2) -0.0160(17)
C30 0.045(2) 0.054(3) 0.058(2) 0.003(2) -0.005(2) -0.0143(19)
C31 0.046(2) 0.061(3) 0.054(2) 0.008(2) 0.002(2) -0.014(2)
C32 0.042(2) 0.046(2) 0.062(2) -0.0018(19) 0.005(2) -0.0161(18)
C33 0.0407(19) 0.051(2) 0.061(2) 0.0147(19) -0.007(2) -0.0162(18)
C34 0.047(2) 0.047(2) 0.058(2) 0.0044(19) 0.001(2) -0.0190(18)
C35 0.041(2) 0.064(3) 0.070(3) 0.015(2) -0.001(2) -0.021(2)
C36 0.067(3) 0.093(4) 0.066(3) 0.005(3) -0.002(3) -0.041(3)
C37 0.081(3) 0.124(5) 0.079(3) 0.001(4) -0.011(3) -0.066(4)
C38 0.061(3) 0.095(5) 0.110(5) 0.027(4) -0.016(3) -0.037(3)
C39 0.056(3) 0.074(4) 0.115(4) 0.018(4) -0.002(3) -0.025(3)
C40 0.049(2) 0.067(3) 0.093(4) 0.016(3) -0.010(3) -0.023(2)
C41 0.081(3) 0.079(4) 0.120(5) -0.019(4) 0.006(4) -0.033(3)
C42 0.099(4) 0.100(5) 0.089(4) -0.034(3) 0.011(4) -0.050(4)
C43 0.063(3) 0.096(4) 0.065(3) -0.012(3) 0.006(2) -0.044(3)
C44 0.075(3) 0.140(5) 0.062(3) -0.020(3) 0.007(3) -0.054(4)
C45 0.082(4) 0.157(6) 0.079(4) 0.017(4) -0.005(3) -0.069(4)
C46 0.084(3) 0.108(5) 0.094(4) 0.022(3) -0.004(3) -0.048(3)
C47 0.072(3) 0.087(4) 0.075(3) 0.007(3) -0.003(3) -0.027(3)
C48 0.043(2) 0.076(3) 0.058(3) 0.012(2) -0.001(2) -0.021(2)

loop_
_atom_type_symbol
_atom_type_description
_atom_type_scat_dispersion_real
_atom_type_scat_dispersion_imag
_atom_type_scat_source
C C 0.0033 0.0016 'International Tables Vol C Tables 4.2.6.8 and 6.1.1.4'
H H 0.0000 0.0000 'International Tables Vol C Tables 4.2.6.8 and 6.1.1.4'
N N 0.0061 0.0033 'International Tables Vol C Tables 4.2.6.8 and 6.1.1.4'

loop_
_geom_angle_atom_site_label_1
_geom_angle_atom_site_label_2
_geom_angle_atom_site_label_3
_geom_angle
C14 N1 C1 114.8(3)
C15 N1 C1 118.9(3)
C15 N1 C14 120.7(3)
C21 N2 C22 118.7(3)
C28 N3 C27 118.8(3)
C32 N4 C35 122.9(3)
C32 N4 C48 122.1(3)
C35 N4 C48 114.9(3)
C2 C1 N1 120.1(3)
C2 C1 C6 122.0(4)
C6 C1 N1 117.8(4)
C1 C2 H2 119.8
C1 C2 C3 120.3(4)
C3 C2 H2 119.8
C2 C3 H3 121.1
C2 C3 C4 117.7(5)
C4 C3 H3 121.1
C3 C4 H4 119.0
C5 C4 C3 121.9(4)
C5 C4 H4 119.0
C4 C5 H5 119.1
C4 C5 C6 121.7(4)
C6 C5 H5 119.1
C1 C6 C7 122.6(4)
C5 C6 C1 116.1(5)
C5 C6 C7 121.2(4)
C6 C7 H7 116.2
C8 C7 C6 127.5(4)
C8 C7 H7 116.2
C7 C8 H8 115.8
C7 C8 C9 128.4(5)
C9 C8 H8 115.8
C10 C9 C8 119.6(5)
C14 C9 C8 122.9(5)
C14 C9 C10 117.4(5)
C9 C10 H10 120.2
C11 C10 C9 119.7(6)
C11 C10 H10 120.2
C10 C11 H11 119.0
C12 C11 C10 122.0(5)
C12 C11 H11 119.0
C11 C12 H12 120.8
C11 C12 C13 118.4(5)
C13 C12 H12 120.8
C12 C13 H13 119.7
C14 C13 C12 120.7(5)
C14 C13 H13 119.7
C9 C14 N1 119.3(4)
C13 C14 N1 118.9(4)
C13 C14 C9 121.8(4)
N1 C15 C20 120.8(3)
C16 C15 N1 121.4(3)
C16 C15 C20 117.8(3)
C15 C16 H16 119.3
C17 C16 C15 121.4(3)
C17 C16 H16 119.3
C16 C17 H17 119.2
C16 C17 C18 121.5(4)
C18 C17 H17 119.2
C17 C18 C19 117.2(3)
C17 C18 C21 119.5(3)
C19 C18 C21 122.9(3)
C18 C19 H19 119.2
C20 C19 C18 121.6(3)
C20 C19 H19 119.2
C15 C20 H20 119.8
C19 C20 C15 120.4(3)
C19 C20 H20 119.8
N2 C21 C18 115.3(3)
N2 C21 C28 119.8(3)
C18 C21 C28 124.9(3)
N2 C22 C23 120.0(4)
N2 C22 C27 121.0(3)
C23 C22 C27 118.9(4)
C22 C23 H23 120.4
C24 C23 C22 119.2(4)
C24 C23 H23 120.4
C23 C24 H24 119.1
C23 C24 C25 121.8(4)
C25 C24 H24 119.1
C24 C25 H25 119.8
C26 C25 C24 120.5(5)
C26 C25 H25 119.8
C25 C26 H26 120.5
C25 C26 C27 119.0(4)
C27 C26 H26 120.5
N3 C27 C22 120.0(4)
N3 C27 C26 119.5(4)
C26 C27 C22 120.3(4)
N3 C28 C21 121.0(3)
N3 C28 C29 115.1(3)
C21 C28 C29 123.4(3)
C30 C29 C28 119.3(4)
C34 C29 C28 122.7(3)
C34 C29 C30 117.3(3)
C29 C30 H30 119.1
C31 C30 C29 121.9(4)
C31 C30 H30 119.1
C30 C31 H31 119.8
C30 C31 C32 120.5(3)
C32 C31 H31 119.8
C31 C32 N4 121.8(3)
C31 C32 C33 118.7(3)
C33 C32 N4 119.5(4)
C32 C33 H33 120.6
C34 C33 C32 118.9(4)
C34 C33 H33 120.6
C29 C34 C33 122.6(3)
C29 C34 H34 118.7
C33 C34 H34 118.7
C36 C35 N4 120.4(4)
C36 C35 C40 122.1(5)
C40 C35 N4 117.5(5)
C35 C36 H36 119.9
C35 C36 C37 120.3(5)
C37 C36 H36 119.9
C36 C37 H37 120.8
C38 C37 C36 118.4(6)
C38 C37 H37 120.8
C37 C38 H38 119.4
C39 C38 C37 121.2(6)
C39 C38 H38 119.4
C38 C39 H39 118.5
C38 C39 C40 122.9(6)
C40 C39 H39 118.5
C35 C40 C39 115.1(5)
C35 C40 C41 124.3(5)
C39 C40 C41 120.5(5)
C40 C41 H41 117.2
C42 C41 C40 125.6(5)
C42 C41 H41 117.2
C41 C42 H42 116.0
C41 C42 C43 128.1(5)
C43 C42 H42 116.0
C44 C43 C42 120.5(5)
C48 C43 C42 122.6(4)
C48 C43 C44 116.9(5)
C43 C44 H44 119.3
C45 C44 C43 121.4(5)
C45 C44 H44 119.3
C44 C45 H45 119.0
C44 C45 C46 122.0(5)
C46 C45 H45 119.0
C45 C46 H46 121.1
C45 C46 C47 117.9(6)
C47 C46 H46 121.1
C46 C47 H47 119.8
C48 C47 C46 120.5(5)
C48 C47 H47 119.8
C43 C48 N4 119.7(4)
C47 C48 N4 118.9(4)
C47 C48 C43 121.3(4)

loop_
_geom_bond_atom_site_label_1
_geom_bond_atom_site_label_2
_geom_bond_distance
N1 C1 1.457(4)
N1 C14 1.435(5)
N1 C15 1.406(4)
N2 C21 1.325(4)
N2 C22 1.370(5)
N3 C27 1.380(4)
N3 C28 1.310(4)
N4 C32 1.414(4)
N4 C35 1.433(5)
N4 C48 1.433(4)
C1 C2 1.373(6)
C1 C6 1.437(6)
C2 H2 0.9300
C2 C3 1.406(5)
C3 H3 0.9300
C3 C4 1.411(7)
C4 H4 0.9300
C4 C5 1.361(7)
C5 H5 0.9300
C5 C6 1.404(6)
C6 C7 1.439(6)
C7 H7 0.9300
C7 C8 1.334(6)
C8 H8 0.9300
C8 C9 1.455(6)
C9 C10 1.410(6)
C9 C14 1.396(6)
C10 H10 0.9300
C10 C11 1.381(8)
C11 H11 0.9300
C11 C12 1.376(8)
C12 H12 0.9300
C12 C13 1.383(6)
C13 H13 0.9300
C13 C14 1.368(5)
C15 C16 1.389(5)
C15 C20 1.408(5)
C16 H16 0.9300
C16 C17 1.373(5)
C17 H17 0.9300
C17 C18 1.397(5)
C18 C19 1.398(5)
C18 C21 1.471(5)
C19 H19 0.9300
C19 C20 1.383(5)
C20 H20 0.9300
C21 C28 1.472(5)
C22 C23 1.409(5)
C22 C27 1.411(5)
C23 H23 0.9300
C23 C24 1.353(6)
C24 H24 0.9300
C24 C25 1.398(6)
C25 H25 0.9300
C25 C26 1.364(6)
C26 H26 0.9300
C26 C27 1.404(5)
C28 C29 1.491(4)
C29 C30 1.400(5)
C29 C34 1.382(5)
C30 H30 0.9300
C30 C31 1.375(5)
C31 H31 0.9300
C31 C32 1.397(5)
C32 C33 1.412(5)
C33 H33 0.9300
C33 C34 1.397(4)
C34 H34 0.9300
C35 C36 1.381(6)
C35 C40 1.411(6)
C36 H36 0.9300
C36 C37 1.403(6)
C37 H37 0.9300
C37 C38 1.380(7)
C38 H38 0.9300
C38 C39 1.355(7)
C39 H39 0.9300
C39 C40 1.416(7)
C40 C41 1.463(7)
C41 H41 0.9300
C41 C42 1.350(7)
C42 H42 0.9300
C42 C43 1.441(7)
C43 C44 1.416(6)
C43 C48 1.413(6)
C44 H44 0.9300
C44 C45 1.371(7)
C45 H45 0.9300
C45 C46 1.393(8)
C46 H46 0.9300
C46 C47 1.411(6)
C47 H47 0.9300
C47 C48 1.397(6)

loop_
_smtbx_masks_void_nr
_smtbx_masks_void_average_x
_smtbx_masks_void_average_y
_smtbx_masks_void_average_z
_smtbx_masks_void_volume
_smtbx_masks_void_count_electrons
1 -0.296 0.000 0.000 486.7 149.8
2 -0.190 0.500 0.500 303.8 99.2
